data_7033408
loop_
_publ_author_name
'Wei, Yongqin'
'Sa, Rongjian'
'Li, Qiaohong'
'Wu, Kechen'

_publ_section_title
;
 Highly stable and sensitive LnMOF ratiometric thermometers constructed
 with mixed ligands.
;
_journal_issue 7
_journal_name_full 'Dalton transactions (Cambridge, England : 2003)'
_journal_page_first 3067
_journal_page_last 3074
_journal_paper_doi 10.1039/c4dt03421j
_journal_volume 44
_journal_year 2015
_chemical_formula_moiety 'C22 H13 N3 O8 S2 Tb'
_chemical_formula_sum 'C22 H13 N3 O8 S2 Tb'
_chemical_formula_weight 670.39
_chemical_name_systematic
; 
 ? 
;
_space_group_IT_number 15
_symmetry_cell_setting monoclinic
_symmetry_space_group_name_Hall '-C 2yc'
_symmetry_space_group_name_H-M 'C 1 2/c 1'
_atom_sites_solution_hydrogens geom
_atom_sites_solution_primary direct
_atom_sites_solution_secondary difmap
_audit_creation_method SHELXL-97
_audit_update_record
;
2014-12-04 deposited with the CCDC.
2014-12-15 downloaded from the CCDC.
;
_cell_angle_alpha 90.00
_cell_angle_beta 117.925(4)
_cell_angle_gamma 90.00
_cell_formula_units_Z 8
_cell_length_a 19.929(7)
_cell_length_b 18.593(6)
_cell_length_c 13.833(5)
_cell_measurement_reflns_used 6073
_cell_measurement_temperature 293(2)
_cell_measurement_theta_max 27.5087
_cell_measurement_theta_min 2.1908
_cell_volume 4529(3)
_computing_cell_refinement 'CrystalClear (Rigaku Inc., 2007)'
_computing_data_collection 'CrystalClear (Rigaku Inc., 2007)'
_computing_data_reduction 'CrystalClear (Rigaku Inc., 2007)'
_computing_molecular_graphics 'Bruker SHELXTL'
_computing_publication_material 'Bruker SHELXTL'
_computing_structure_refinement 'SHELXL-97 (Sheldrick, 1997)'
_computing_structure_solution 'SHELXS-97 (Sheldrick, 1990)'
_diffrn_ambient_temperature 293(2)
_diffrn_measured_fraction_theta_full 0.981
_diffrn_measured_fraction_theta_max 0.981
_diffrn_measurement_device_type CCD_Profile_fitting
_diffrn_measurement_method '\w scan'
_diffrn_radiation_monochromator graphite
_diffrn_radiation_source 'fine-focus sealed tube'
_diffrn_radiation_type MoK\a
_diffrn_radiation_wavelength 0.71073
_diffrn_reflns_av_R_equivalents 0.0000
_diffrn_reflns_av_unetI/netI 0.0563
_diffrn_reflns_limit_h_max 22
_diffrn_reflns_limit_h_min -25
_diffrn_reflns_limit_k_max 24
_diffrn_reflns_limit_k_min 0
_diffrn_reflns_limit_l_max 17
_diffrn_reflns_limit_l_min 0
_diffrn_reflns_number 5097
_diffrn_reflns_theta_full 27.50
_diffrn_reflns_theta_max 27.50
_diffrn_reflns_theta_min 2.31
_diffrn_standards_decay_% 0
_diffrn_standards_interval_count 0
_diffrn_standards_interval_time 0
_diffrn_standards_number 0
_exptl_absorpt_coefficient_mu 3.364
_exptl_absorpt_correction_T_max 0.932
_exptl_absorpt_correction_T_min 0.897
_exptl_absorpt_correction_type multi-scan
_exptl_absorpt_process_details 'Sphere (Rigaku CrystalClear)'
_exptl_crystal_colour Yellow
_exptl_crystal_density_diffrn 1.967
_exptl_crystal_density_method 'not measured'
_exptl_crystal_description Prism
_exptl_crystal_F_000 2616
_exptl_crystal_size_max 0.135
_exptl_crystal_size_mid 0.027
_exptl_crystal_size_min 0.021
_platon_squeeze_details
;
;
_refine_diff_density_max 1.368
_refine_diff_density_min -1.262
_refine_diff_density_rms 0.192
_refine_ls_extinction_method none
_refine_ls_goodness_of_fit_ref 1.044
_refine_ls_hydrogen_treatment CONSTRU
_refine_ls_matrix_type full
_refine_ls_number_parameters 325
_refine_ls_number_reflns 5097
_refine_ls_number_restraints 0
_refine_ls_restrained_S_all 1.044
_refine_ls_R_factor_all 0.0698
_refine_ls_R_factor_gt 0.0591
_refine_ls_shift/su_max 0.000
_refine_ls_shift/su_mean 0.000
_refine_ls_structure_factor_coef Fsqd
_refine_ls_weighting_details 'calc w=1/[\s^2^(Fo^2^)+(0.0700P)^2^+86.7691P] where P=(Fo^2^+2Fc^2^)/3'
_refine_ls_weighting_scheme calc
_refine_ls_wR_factor_gt 0.1440
_refine_ls_wR_factor_ref 0.1585
_reflns_number_gt 4491
_reflns_number_total 5097
_reflns_threshold_expression >2sigma(I)
_cod_data_source_file c4dt03421j2.cif
_cod_data_source_block Tb-OA-DSTP
_cod_depositor_comments
;
The following automatic conversions were performed:

'_exptl_absorpt_correction_type' value 'Multi-scan' changed to
'multi-scan' according to
/usr/data/users/saulius/crontab/automatic-downloads/rss-feeds/RSC/lib/dictionaries/cif_core.dic
dictionary named 'cif_core.dic' version 2.4.2 from 2011-04-26.

Automatic conversion script
Id: cif_fix_values 2935 2014-11-11 08:27:57Z andrius 

 Adding full bibliography for 7033405--7033408.cif.
;
_cod_original_sg_symbol_H-M C2/c
_cod_database_code 7033408

loop_
_symmetry_equiv_pos_as_xyz
'x, y, z'
'-x, y, -z+1/2'
'x+1/2, y+1/2, z'
'-x+1/2, y+1/2, -z+1/2'
'-x, -y, -z'
'x, -y, z-1/2'
'-x+1/2, -y+1/2, -z'
'x+1/2, -y+1/2, z-1/2'

loop_
_atom_site_label
_atom_site_type_symbol
_atom_site_fract_x
_atom_site_fract_y
_atom_site_fract_z
_atom_site_U_iso_or_equiv
_atom_site_adp_type
_atom_site_occupancy
_atom_site_symmetry_multiplicity
_atom_site_calc_flag
_atom_site_refinement_flags
Tb1 Tb 0.15085(2) 0.31790(2) 0.27446(3) 0.02829(15) Uani 1 1 d .
S1 S 0.04627(10) 0.38172(9) -0.60121(13) 0.0214(4) Uani 1 1 d .
S2 S 0.19002(13) 0.22906(13) -0.22364(17) 0.0387(5) Uani 1 1 d .
O1 O 0.0794(3) 0.4485(3) -0.6090(4) 0.0341(13) Uani 1 1 d .
O2 O 0.0765(4) 0.3191(3) -0.6307(4) 0.0371(14) Uani 1 1 d .
O3 O -0.0365(3) 0.3822(3) -0.6612(4) 0.0230(10) Uani 1 1 d .
O4 O 0.1419(5) 0.1686(5) -0.2365(8) 0.071(3) Uani 1 1 d .
O5 O 0.2365(4) 0.2206(4) -0.2796(5) 0.0485(19) Uani 1 1 d .
O6 O 0.2357(4) 0.2535(4) -0.1127(5) 0.054(2) Uani 1 1 d .
O7 O 0.2408(4) 0.3436(4) 0.4562(5) 0.0456(16) Uani 1 1 d .
O8 O 0.3145(5) 0.2872(5) 0.6146(6) 0.061(2) Uani 1 1 d .
N1 N 0.2014(4) 0.4294(4) 0.2377(5) 0.0291(14) Uani 1 1 d .
N2 N 0.1306(4) 0.3316(3) 0.0815(5) 0.0262(13) Uani 1 1 d .
N3 N 0.0823(4) 0.2166(4) 0.1488(6) 0.0366(16) Uani 1 1 d .
C1 C 0.2393(5) 0.4761(6) 0.3196(8) 0.048(2) Uani 1 1 d .
H1A H 0.2441 0.4656 0.3898 0.057 Uiso 1 1 calc R
C2 C 0.2718(6) 0.5392(6) 0.3062(9) 0.057(3) Uani 1 1 d .
H2A H 0.2998 0.5702 0.3665 0.069 Uiso 1 1 calc R
C3 C 0.2624(6) 0.5558(5) 0.2022(8) 0.049(2) Uani 1 1 d .
H3A H 0.2819 0.5995 0.1896 0.059 Uiso 1 1 calc R
C4 C 0.2241(4) 0.5075(5) 0.1174(7) 0.039(2) Uani 1 1 d .
H4A H 0.2175 0.5174 0.0461 0.047 Uiso 1 1 calc R
C5 C 0.1962(4) 0.4456(4) 0.1377(6) 0.0271(16) Uani 1 1 d .
C6 C 0.1563(4) 0.3896(4) 0.0515(5) 0.0228(14) Uani 1 1 d .
C7 C 0.1490(4) 0.3977(4) -0.0528(6) 0.0266(15) Uani 1 1 d .
H7A H 0.1668 0.4400 -0.0719 0.032 Uiso 1 1 calc R
C8 C 0.1153(4) 0.3428(4) -0.1288(6) 0.0248(15) Uani 1 1 d .
C9 C 0.0881(4) 0.2831(4) -0.0980(6) 0.0273(16) Uani 1 1 d .
H9A H 0.0652 0.2446 -0.1480 0.033 Uiso 1 1 calc R
C10 C 0.0946(4) 0.2800(4) 0.0069(6) 0.0253(15) Uani 1 1 d .
C11 C 0.0651(6) 0.2188(5) 0.0417(7) 0.039(2) Uani 1 1 d .
C12 C 0.0174(7) 0.1673(5) -0.0289(10) 0.056(3) Uani 1 1 d .
H12A H 0.0061 0.1695 -0.1036 0.067 Uiso 1 1 calc R
C13 C -0.0148(8) 0.1125(6) 0.0037(11) 0.068(4) Uani 1 1 d .
H13A H -0.0516 0.0805 -0.0470 0.082 Uiso 1 1 calc R
C14 C 0.0100(8) 0.1079(6) 0.1139(12) 0.070(4) Uani 1 1 d .
H14A H -0.0043 0.0680 0.1430 0.084 Uiso 1 1 calc R
C15 C 0.0558(7) 0.1611(6) 0.1831(9) 0.056(3) Uani 1 1 d .
H15A H 0.0692 0.1583 0.2586 0.067 Uiso 1 1 calc R
C16 C 0.1047(4) 0.3522(4) -0.2423(5) 0.0233(14) Uani 1 1 d .
C17 C 0.0684(4) 0.3694(4) -0.4627(6) 0.0229(14) Uani 1 1 d .
C18 C 0.0497(5) 0.4209(4) -0.4093(6) 0.0328(18) Uani 1 1 d .
H18A H 0.0247 0.4634 -0.4470 0.039 Uiso 1 1 calc R
C19 C 0.0670(5) 0.4119(4) -0.2995(6) 0.0317(17) Uani 1 1 d .
H19A H 0.0523 0.4478 -0.2643 0.038 Uiso 1 1 calc R
C20 C 0.1112(4) 0.3104(4) -0.4053(6) 0.0239(15) Uani 1 1 d .
H20A H 0.1283 0.2766 -0.4404 0.029 Uiso 1 1 calc R
C21 C 0.1292(4) 0.3011(4) -0.2949(6) 0.0251(15) Uani 1 1 d .
C22 C 0.2658(6) 0.2867(5) 0.5192(9) 0.046(2) Uani 1 1 d .

loop_
_atom_site_aniso_label
_atom_site_aniso_U_11
_atom_site_aniso_U_22
_atom_site_aniso_U_33
_atom_site_aniso_U_23
_atom_site_aniso_U_13
_atom_site_aniso_U_12
Tb1 0.0361(2) 0.0382(2) 0.0149(2) 0.01067(14) 0.01555(16) 0.01693(15)
S1 0.0256(8) 0.0297(9) 0.0105(7) 0.0045(6) 0.0098(6) 0.0032(7)
S2 0.0445(12) 0.0515(13) 0.0259(10) 0.0172(9) 0.0213(9) 0.0267(10)
O1 0.033(3) 0.046(3) 0.017(3) 0.003(2) 0.005(2) -0.016(2)
O2 0.047(3) 0.054(4) 0.017(3) 0.011(2) 0.020(3) 0.024(3)
O3 0.025(2) 0.028(2) 0.015(2) 0.0020(19) 0.008(2) -0.005(2)
O4 0.068(5) 0.058(5) 0.083(7) 0.026(4) 0.031(5) 0.022(4)
O5 0.052(4) 0.084(5) 0.019(3) 0.020(3) 0.024(3) 0.048(4)
O6 0.048(4) 0.094(5) 0.020(3) 0.007(3) 0.016(3) 0.039(4)
O7 0.048(4) 0.071(4) 0.018(3) 0.018(3) 0.015(3) 0.023(3)
O8 0.073(5) 0.079(5) 0.035(4) 0.033(4) 0.028(4) 0.045(4)
N1 0.035(3) 0.042(4) 0.011(3) 0.001(3) 0.012(3) 0.005(3)
N2 0.031(3) 0.029(3) 0.020(3) 0.007(2) 0.013(3) 0.012(3)
N3 0.051(4) 0.038(4) 0.031(4) 0.012(3) 0.029(4) 0.013(3)
C1 0.043(5) 0.070(7) 0.031(5) -0.021(5) 0.018(4) -0.010(5)
C2 0.061(6) 0.073(7) 0.040(6) -0.018(5) 0.026(5) -0.030(6)
C3 0.045(5) 0.046(5) 0.042(5) 0.003(4) 0.010(4) -0.010(4)
C4 0.027(4) 0.046(5) 0.026(4) 0.006(4) -0.003(3) 0.001(3)
C5 0.022(3) 0.036(4) 0.021(4) 0.003(3) 0.008(3) 0.008(3)
C6 0.024(3) 0.034(4) 0.008(3) 0.002(3) 0.006(3) 0.009(3)
C7 0.028(3) 0.036(4) 0.015(3) 0.010(3) 0.009(3) 0.007(3)
C8 0.028(3) 0.032(4) 0.014(3) 0.010(3) 0.009(3) 0.009(3)
C9 0.028(4) 0.031(4) 0.023(4) 0.006(3) 0.012(3) 0.006(3)
C10 0.030(4) 0.029(4) 0.019(3) 0.002(3) 0.012(3) 0.010(3)
C11 0.060(6) 0.035(4) 0.034(5) 0.005(4) 0.032(4) 0.012(4)
C12 0.089(8) 0.041(5) 0.054(7) -0.015(5) 0.048(7) -0.020(5)
C13 0.110(10) 0.055(6) 0.061(7) -0.018(6) 0.057(8) -0.031(7)
C14 0.110(10) 0.042(6) 0.086(9) 0.012(6) 0.070(9) -0.011(6)
C15 0.079(8) 0.057(6) 0.044(6) 0.009(5) 0.040(6) 0.004(6)
C16 0.028(3) 0.033(4) 0.010(3) 0.000(3) 0.010(3) 0.003(3)
C17 0.025(3) 0.032(4) 0.016(3) 0.003(3) 0.012(3) 0.004(3)
C18 0.053(5) 0.028(4) 0.014(3) 0.004(3) 0.014(3) 0.010(3)
C19 0.040(4) 0.040(4) 0.019(4) 0.004(3) 0.016(3) 0.013(3)
C20 0.027(3) 0.035(4) 0.015(3) 0.010(3) 0.014(3) 0.006(3)
C21 0.029(4) 0.036(4) 0.015(3) 0.003(3) 0.014(3) 0.006(3)
C22 0.052(6) 0.053(5) 0.055(6) 0.009(5) 0.043(5) 0.016(5)

loop_
_atom_type_symbol
_atom_type_description
_atom_type_scat_dispersion_real
_atom_type_scat_dispersion_imag
_atom_type_scat_source
C C 0.0033 0.0016 'International Tables Vol C Tables 4.2.6.8 and 6.1.1.4'
H H 0.0000 0.0000 'International Tables Vol C Tables 4.2.6.8 and 6.1.1.4'
N N 0.0061 0.0033 'International Tables Vol C Tables 4.2.6.8 and 6.1.1.4'
O O 0.0106 0.0060 'International Tables Vol C Tables 4.2.6.8 and 6.1.1.4'
S S 0.1246 0.1234 'International Tables Vol C Tables 4.2.6.8 and 6.1.1.4'
Tb Tb -0.1723 4.1537 'International Tables Vol C Tables 4.2.6.8 and 6.1.1.4'

loop_
_geom_angle_atom_site_label_1
_geom_angle_atom_site_label_2
_geom_angle_atom_site_label_3
_geom_angle
_geom_angle_site_symmetry_1
_geom_angle_site_symmetry_3
O5 Tb1 O7 77.8(2) 7 .
O5 Tb1 O8 75.1(3) 7 7_556
O7 Tb1 O8 68.4(3) . 7_556
O5 Tb1 O3 141.56(19) 7 2_554
O7 Tb1 O3 127.8(2) . 2_554
O8 Tb1 O3 137.1(2) 7_556 2_554
O5 Tb1 O2 145.27(19) 7 1_556
O7 Tb1 O2 76.7(2) . 1_556
O8 Tb1 O2 73.8(2) 7_556 1_556
O3 Tb1 O2 73.17(18) 2_554 1_556
O5 Tb1 N1 77.5(2) 7 .
O7 Tb1 N1 82.5(2) . .
O8 Tb1 N1 143.4(3) 7_556 .
O3 Tb1 N1 78.49(19) 2_554 .
O2 Tb1 N1 121.6(2) 1_556 .
O5 Tb1 N3 89.7(3) 7 .
O7 Tb1 N3 142.4(2) . .
O8 Tb1 N3 74.2(3) 7_556 .
O3 Tb1 N3 83.0(2) 2_554 .
O2 Tb1 N3 96.4(2) 1_556 .
N1 Tb1 N3 129.5(2) . .
O5 Tb1 N2 74.75(19) 7 .
O7 Tb1 N2 140.8(2) . .
O8 Tb1 N2 128.4(2) 7_556 .
O3 Tb1 N2 67.98(18) 2_554 .
O2 Tb1 N2 138.3(2) 1_556 .
N1 Tb1 N2 64.8(2) . .
N3 Tb1 N2 64.8(2) . .
O1 S1 O2 114.0(4) . .
O1 S1 O3 112.9(3) . .
O2 S1 O3 110.6(3) . .
O1 S1 C17 107.7(3) . .
O2 S1 C17 105.9(3) . .
O3 S1 C17 105.0(3) . .
O4 S2 O6 115.5(5) . .
O4 S2 O5 113.7(5) . .
O6 S2 O5 110.8(4) . .
O4 S2 C21 106.3(4) . .
O6 S2 C21 106.3(4) . .
O5 S2 C21 103.0(4) . .
S1 O2 Tb1 127.2(4) . 1_554
S1 O3 Tb1 147.7(3) . 2_554
S2 O5 Tb1 148.8(3) . 7
C22 O7 Tb1 114.1(7) . .
C22 O8 Tb1 122.4(8) . 7_556
C1 N1 C5 117.1(8) . .
C1 N1 Tb1 119.5(6) . .
C5 N1 Tb1 123.3(5) . .
C6 N2 C10 118.7(6) . .
C6 N2 Tb1 121.0(5) . .
C10 N2 Tb1 120.3(5) . .
C15 N3 C11 118.0(9) . .
C15 N3 Tb1 120.8(7) . .
C11 N3 Tb1 121.0(6) . .
N1 C1 C2 123.0(9) . .
N1 C1 H1A 118.5 . .
C2 C1 H1A 118.5 . .
C3 C2 C1 118.4(9) . .
C3 C2 H2A 120.8 . .
C1 C2 H2A 120.8 . .
C4 C3 C2 118.9(9) . .
C4 C3 H3A 120.6 . .
C2 C3 H3A 120.6 . .
C5 C4 C3 119.2(9) . .
C5 C4 H4A 120.4 . .
C3 C4 H4A 120.4 . .
C4 C5 N1 123.2(7) . .
C4 C5 C6 122.5(7) . .
N1 C5 C6 114.3(7) . .
N2 C6 C7 122.7(7) . .
N2 C6 C5 116.7(6) . .
C7 C6 C5 120.6(7) . .
C6 C7 C8 118.9(7) . .
C6 C7 H7A 120.5 . .
C8 C7 H7A 120.5 . .
C9 C8 C7 118.4(7) . .
C9 C8 C16 122.2(7) . .
C7 C8 C16 119.3(7) . .
C8 C9 C10 119.5(7) . .
C8 C9 H9A 120.2 . .
C10 C9 H9A 120.2 . .
N2 C10 C9 121.7(7) . .
N2 C10 C11 117.1(7) . .
C9 C10 C11 121.2(7) . .
N3 C11 C12 119.4(9) . .
N3 C11 C10 116.6(8) . .
C12 C11 C10 123.9(8) . .
C11 C12 C13 123.3(10) . .
C11 C12 H12A 118.3 . .
C13 C12 H12A 118.3 . .
C14 C13 C12 115.3(11) . .
C14 C13 H13A 122.4 . .
C12 C13 H13A 122.4 . .
C13 C14 C15 120.3(10) . .
C13 C14 H14A 119.9 . .
C15 C14 H14A 119.9 . .
N3 C15 C14 123.2(10) . .
N3 C15 H15A 118.4 . .
C14 C15 H15A 118.4 . .
C19 C16 C21 118.5(7) . .
C19 C16 C8 118.1(7) . .
C21 C16 C8 123.3(6) . .
C18 C17 C20 119.7(7) . .
C18 C17 S1 120.3(5) . .
C20 C17 S1 119.7(5) . .
C17 C18 C19 120.9(7) . .
C17 C18 H18A 119.6 . .
C19 C18 H18A 119.6 . .
C16 C19 C18 120.9(7) . .
C16 C19 H19A 119.6 . .
C18 C19 H19A 119.6 . .
C17 C20 C21 119.6(7) . .
C17 C20 H20A 120.2 . .
C21 C20 H20A 120.2 . .
C20 C21 C16 120.1(7) . .
C20 C21 S2 117.4(6) . .
C16 C21 S2 122.3(5) . .
O8 C22 O7 125.1(10) . .
O8 C22 C22 112.4(11) . 7_556
O7 C22 C22 122.4(12) . 7_556

loop_
_geom_bond_atom_site_label_1
_geom_bond_atom_site_label_2
_geom_bond_distance
_geom_bond_site_symmetry_2
Tb1 O5 2.325(6) 7
Tb1 O7 2.354(6) .
Tb1 O8 2.378(7) 7_556
Tb1 O3 2.393(5) 2_554
Tb1 O2 2.395(6) 1_556
Tb1 N1 2.460(7) .
Tb1 N3 2.492(8) .
Tb1 N2 2.518(6) .
S1 O1 1.434(6) .
S1 O2 1.454(6) .
S1 O3 1.459(5) .
S1 C17 1.768(7) .
S2 O4 1.434(9) .
S2 O6 1.443(7) .
S2 O5 1.468(6) .
S2 C21 1.765(8) .
O2 Tb1 2.395(6) 1_554
O3 Tb1 2.393(5) 2_554
O5 Tb1 2.325(6) 7
O7 C22 1.311(12) .
O8 C22 1.219(13) .
O8 Tb1 2.378(7) 7_556
N1 C1 1.344(11) .
N1 C5 1.370(10) .
N2 C6 1.341(10) .
N2 C10 1.343(10) .
N3 C15 1.343(13) .
N3 C11 1.356(11) .
C1 C2 1.395(15) .
C1 H1A 0.9500 .
C2 C3 1.396(15) .
C2 H2A 0.9500 .
C3 C4 1.388(13) .
C3 H3A 0.9500 .
C4 C5 1.363(12) .
C4 H4A 0.9500 .
C5 C6 1.501(10) .
C6 C7 1.389(10) .
C7 C8 1.391(11) .
C7 H7A 0.9500 .
C8 C9 1.387(11) .
C8 C16 1.493(10) .
C9 C10 1.397(11) .
C9 H9A 0.9500 .
C10 C11 1.462(12) .
C11 C12 1.379(14) .
C12 C13 1.388(15) .
C12 H12A 0.9500 .
C13 C14 1.367(18) .
C13 H13A 0.9500 .
C14 C15 1.382(17) .
C14 H14A 0.9500 .
C15 H15A 0.9500 .
C16 C19 1.366(10) .
C16 C21 1.415(10) .
C17 C18 1.362(11) .
C17 C20 1.388(10) .
C18 C19 1.401(10) .
C18 H18A 0.9500 .
C19 H19A 0.9500 .
C20 C21 1.406(10) .
C20 H20A 0.9500 .
C22 C22 1.49(2) 7_556

loop_
_geom_torsion_atom_site_label_1
_geom_torsion_atom_site_label_2
_geom_torsion_atom_site_label_3
_geom_torsion_atom_site_label_4
_geom_torsion
_geom_torsion_site_symmetry_1
_geom_torsion_site_symmetry_4
O1 S1 O2 Tb1 -14.8(5) . 1_554
O3 S1 O2 Tb1 113.7(4) . 1_554
C17 S1 O2 Tb1 -133.0(4) . 1_554
O1 S1 O3 Tb1 141.4(5) . 2_554
O2 S1 O3 Tb1 12.3(7) . 2_554
C17 S1 O3 Tb1 -101.6(6) . 2_554
O4 S2 O5 Tb1 -89.8(10) . 7
O6 S2 O5 Tb1 42.2(11) . 7
C21 S2 O5 Tb1 155.6(9) . 7
O5 Tb1 O7 C22 -74.2(6) 7 .
O8 Tb1 O7 C22 4.5(6) 7_556 .
O3 Tb1 O7 C22 138.0(5) 2_554 .
O2 Tb1 O7 C22 82.1(6) 1_556 .
N1 Tb1 O7 C22 -152.9(6) . .
N3 Tb1 O7 C22 -1.1(8) . .
N2 Tb1 O7 C22 -120.4(6) . .
O5 Tb1 N1 C1 -98.6(7) 7 .
O7 Tb1 N1 C1 -19.5(7) . .
O8 Tb1 N1 C1 -56.3(8) 7_556 .
O3 Tb1 N1 C1 111.6(7) 2_554 .
O2 Tb1 N1 C1 49.8(7) 1_556 .
N3 Tb1 N1 C1 -177.6(6) . .
N2 Tb1 N1 C1 -177.4(7) . .
O5 Tb1 N1 C5 78.3(6) 7 .
O7 Tb1 N1 C5 157.3(6) . .
O8 Tb1 N1 C5 120.5(6) 7_556 .
O3 Tb1 N1 C5 -71.5(6) 2_554 .
O2 Tb1 N1 C5 -133.4(5) 1_556 .
N3 Tb1 N1 C5 -0.8(7) . .
N2 Tb1 N1 C5 -0.6(5) . .
O5 Tb1 N2 C6 -82.3(5) 7 .
O7 Tb1 N2 C6 -35.3(7) . .
O8 Tb1 N2 C6 -138.5(5) 7_556 .
O3 Tb1 N2 C6 88.1(5) 2_554 .
O2 Tb1 N2 C6 110.8(6) 1_556 .
N1 Tb1 N2 C6 0.8(5) . .
N3 Tb1 N2 C6 -179.3(6) . .
O5 Tb1 N2 C10 96.7(6) 7 .
O7 Tb1 N2 C10 143.7(5) . .
O8 Tb1 N2 C10 40.5(6) 7_556 .
O3 Tb1 N2 C10 -92.9(5) 2_554 .
O2 Tb1 N2 C10 -70.3(6) 1_556 .
N1 Tb1 N2 C10 179.8(6) . .
N3 Tb1 N2 C10 -0.3(5) . .
O5 Tb1 N3 C15 109.6(8) 7 .
O7 Tb1 N3 C15 40.4(9) . .
O8 Tb1 N3 C15 35.0(8) 7_556 .
O3 Tb1 N3 C15 -108.2(8) 2_554 .
O2 Tb1 N3 C15 -36.1(8) 1_556 .
N1 Tb1 N3 C15 -177.0(7) . .
N2 Tb1 N3 C15 -177.1(8) . .
O5 Tb1 N3 C11 -75.9(7) 7 .
O7 Tb1 N3 C11 -145.2(6) . .
O8 Tb1 N3 C11 -150.5(7) 7_556 .
O3 Tb1 N3 C11 66.2(6) 2_554 .
O2 Tb1 N3 C11 138.3(6) 1_556 .
N1 Tb1 N3 C11 -2.5(8) . .
N2 Tb1 N3 C11 -2.7(6) . .
C5 N1 C1 C2 0.8(14) . .
Tb1 N1 C1 C2 177.8(8) . .
N1 C1 C2 C3 2.2(17) . .
C1 C2 C3 C4 -2.9(16) . .
C2 C3 C4 C5 0.6(14) . .
C3 C4 C5 N1 2.5(12) . .
C3 C4 C5 C6 -178.0(8) . .
C1 N1 C5 C4 -3.2(11) . .
Tb1 N1 C5 C4 179.9(6) . .
C1 N1 C5 C6 177.3(7) . .
Tb1 N1 C5 C6 0.4(8) . .
C10 N2 C6 C7 -1.7(10) . .
Tb1 N2 C6 C7 177.3(5) . .
C10 N2 C6 C5 -179.9(6) . .
Tb1 N2 C6 C5 -0.9(8) . .
C4 C5 C6 N2 -179.1(7) . .
N1 C5 C6 N2 0.4(9) . .
C4 C5 C6 C7 2.6(11) . .
N1 C5 C6 C7 -177.9(6) . .
N2 C6 C7 C8 -1.5(11) . .
C5 C6 C7 C8 176.6(6) . .
C6 C7 C8 C9 2.0(10) . .
C6 C7 C8 C16 177.8(6) . .
C7 C8 C9 C10 0.6(11) . .
C16 C8 C9 C10 -175.1(7) . .
C6 N2 C10 C9 4.5(10) . .
Tb1 N2 C10 C9 -174.5(5) . .
C6 N2 C10 C11 -178.0(7) . .
Tb1 N2 C10 C11 3.0(9) . .
C8 C9 C10 N2 -3.9(11) . .
C8 C9 C10 C11 178.6(7) . .
C15 N3 C11 C12 4.4(14) . .
Tb1 N3 C11 C12 -170.3(8) . .
C15 N3 C11 C10 179.9(9) . .
Tb1 N3 C11 C10 5.2(10) . .
N2 C10 C11 N3 -5.4(11) . .
C9 C10 C11 N3 172.2(7) . .
N2 C10 C11 C12 169.9(9) . .
C9 C10 C11 C12 -12.5(13) . .
N3 C11 C12 C13 0.2(17) . .
C10 C11 C12 C13 -175.0(11) . .
C11 C12 C13 C14 -7(2) . .
C12 C13 C14 C15 8(2) . .
C11 N3 C15 C14 -2.4(16) . .
Tb1 N3 C15 C14 172.3(9) . .
C13 C14 C15 N3 -4(2) . .
C9 C8 C16 C19 121.4(8) . .
C7 C8 C16 C19 -54.2(10) . .
C9 C8 C16 C21 -56.2(11) . .
C7 C8 C16 C21 128.2(8) . .
O1 S1 C17 C18 55.3(7) . .
O2 S1 C17 C18 177.6(7) . .
O3 S1 C17 C18 -65.3(7) . .
O1 S1 C17 C20 -118.5(6) . .
O2 S1 C17 C20 3.8(7) . .
O3 S1 C17 C20 120.9(6) . .
C20 C17 C18 C19 -6.1(13) . .
S1 C17 C18 C19 -179.9(7) . .
C21 C16 C19 C18 3.0(12) . .
C8 C16 C19 C18 -174.7(8) . .
C17 C18 C19 C16 1.7(13) . .
C18 C17 C20 C21 5.7(11) . .
S1 C17 C20 C21 179.6(6) . .
C17 C20 C21 C16 -1.0(11) . .
C17 C20 C21 S2 -175.1(6) . .
C19 C16 C21 C20 -3.3(11) . .
C8 C16 C21 C20 174.3(7) . .
C19 C16 C21 S2 170.5(6) . .
C8 C16 C21 S2 -11.9(11) . .
O4 S2 C21 C20 -91.2(7) . .
O6 S2 C21 C20 145.2(6) . .
O5 S2 C21 C20 28.6(7) . .
O4 S2 C21 C16 94.8(8) . .
O6 S2 C21 C16 -28.8(8) . .
O5 S2 C21 C16 -145.4(7) . .
Tb1 O8 C22 O7 175.2(6) 7_556 .
Tb1 O8 C22 C22 -2.5(13) 7_556 7_556
Tb1 O7 C22 O8 177.0(8) . .
Tb1 O7 C22 C22 -5.5(13) . 7_556

loop_
_platon_squeeze_void_nr
_platon_squeeze_void_average_x
_platon_squeeze_void_average_y
_platon_squeeze_void_average_z
_platon_squeeze_void_volume
_platon_squeeze_void_count_electrons
_platon_squeeze_void_content
1 1.000 -0.030 0.250 105 42 ' '
2 0.500 0.470 0.250 105 42 ' '
3 0.500 0.530 0.750 105 41 ' '
4 1.000 1.030 0.750 105 41 ' '
